data_7218345
loop_
_publ_author_name
'Seidel, R\"udiger W.'
'Goddard, Richard'
'Oppel, Iris M.'

_publ_section_title
;
 Isomorphous free-base, Ni(ii)- and
 Cu(ii)-5,10,15,20-tetra(4-hydroxyphenyl)porphyrin nitrobenzene
 hexasolvates with tetragonal 3D hydrogen-bonded network structures
;
_journal_issue 45
_journal_name_full CrystEngComm
_journal_page_first 10505
_journal_paper_doi 10.1039/C4CE01881H
_journal_volume 16
_journal_year 2014
_chemical_formula_moiety 'C44 H28 N4 Ni O4, 6(C6 H5 N O2)'
_chemical_formula_sum 'C80 H58 N10 Ni O16'
_chemical_formula_weight 1474.07
_chemical_name_systematic '5,10,15,20-tetra(4-hydroxyphenyl)porphyrinatonickel(II) nitrobenzene hexasolvate'
_space_group_crystal_system tetragonal
_space_group_IT_number 103
_space_group_name_Hall 'P 4 -2c'
_space_group_name_H-M_alt 'P 4 c c'
_symmetry_space_group_name_Hall 'P 4 -2c'
_symmetry_space_group_name_H-M 'P 4 c c'
_atom_sites_solution_hydrogens geom
_atom_sites_solution_primary direct
_atom_sites_solution_secondary difmap
_audit_creation_method SHELXL-2014/6
_cell_angle_alpha 90
_cell_angle_beta 90
_cell_angle_gamma 90
_cell_formula_units_Z 8
_cell_length_a 27.3385(7)
_cell_length_b 27.3385(7)
_cell_length_c 18.3255(8)
_cell_measurement_reflns_used 4795
_cell_measurement_temperature 108(2)
_cell_measurement_theta_max 30.9320
_cell_measurement_theta_min 3.5270
_cell_volume 13696.4(8)
_computing_cell_refinement
;
CrysAlisPro, Agilent Technologies,
Version 1.171.37.34 (release 22-05-2014 CrysAlis171 .NET)
(compiled May 22 2014,16:03:01)
;
_computing_data_collection
;
CrysAlisPro, Agilent Technologies,
Version 1.171.37.34 (release 22-05-2014 CrysAlis171 .NET)
(compiled May 22 2014,16:03:01)
;
_computing_data_reduction
;
CrysAlisPro, Agilent Technologies,
Version 1.171.37.34 (release 22-05-2014 CrysAlis171 .NET)
(compiled May 22 2014,16:03:01)
;
_computing_molecular_graphics 'Diamond 3.2i (Crystal Impact GbR, 2012)'
_computing_publication_material 'enCIFer (Allen et al., 2002)'
_computing_structure_refinement 'SHELXL-2014/6 (Sheldrick, 2014)'
_computing_structure_solution 'SHELXS-97 (Sheldrick, 2008)'
_diffrn_ambient_temperature 108(2)
_diffrn_detector_area_resol_mean 8.4171
_diffrn_measured_fraction_theta_full 0.996
_diffrn_measured_fraction_theta_max 0.997
_diffrn_measurement_device_type 'Xcalibur2, Oxford Diffraction'
_diffrn_measurement_method '\w scans'
_diffrn_radiation_monochromator graphite
_diffrn_radiation_type MoK\a
_diffrn_radiation_wavelength 0.71073
_diffrn_reflns_av_R_equivalents 0.1661
_diffrn_reflns_av_unetI/netI 0.1009
_diffrn_reflns_Laue_measured_fraction_full 0.996
_diffrn_reflns_Laue_measured_fraction_max 0.997
_diffrn_reflns_limit_h_max 30
_diffrn_reflns_limit_h_min -34
_diffrn_reflns_limit_k_max 34
_diffrn_reflns_limit_k_min -24
_diffrn_reflns_limit_l_max 22
_diffrn_reflns_limit_l_min -22
_diffrn_reflns_number 80726
_diffrn_reflns_point_group_measured_fraction_full 0.997
_diffrn_reflns_point_group_measured_fraction_max 0.997
_diffrn_reflns_theta_full 25.242
_diffrn_reflns_theta_max 26.368
_diffrn_reflns_theta_min 3.513
_diffrn_source 'Enhance (Mo) X-ray Source'
_exptl_absorpt_coefficient_mu 0.365
_exptl_absorpt_correction_T_max 1.00000
_exptl_absorpt_correction_T_min 0.96956
_exptl_absorpt_correction_type multi-scan
_exptl_absorpt_process_details
;
CrysAlisPro, Agilent Technologies,
Version 1.171.37.34 (release 22-05-2014 CrysAlis171 .NET)
(compiled May 22 2014,16:03:01)
Empirical absorption correction using spherical harmonics,
 implemented in SCALE3 ABSPACK scaling algorithm.
;
_exptl_crystal_colour 'reddish brown'
_exptl_crystal_density_diffrn 1.430
_exptl_crystal_description block
_exptl_crystal_F_000 6112
_exptl_crystal_recrystallization_method 'Re-crystallisation from solvent: Acetontrile/methanol/ethylacetate/nitrobenzene'
_exptl_crystal_size_max 0.330
_exptl_crystal_size_mid 0.270
_exptl_crystal_size_min 0.180
_refine_diff_density_max 1.497
_refine_diff_density_min -0.484
_refine_diff_density_rms 0.087
_refine_ls_abs_structure_details
;
 Refined as an inversion twin.
;
_refine_ls_abs_structure_Flack 0.42(4)
_refine_ls_extinction_method none
_refine_ls_goodness_of_fit_ref 1.020
_refine_ls_hydrogen_treatment constr
_refine_ls_matrix_type full
_refine_ls_number_parameters 709
_refine_ls_number_reflns 13993
_refine_ls_number_restraints 9
_refine_ls_restrained_S_all 1.019
_refine_ls_R_factor_all 0.1655
_refine_ls_R_factor_gt 0.0781
_refine_ls_shift/su_max 0.000
_refine_ls_shift/su_mean 0.000
_refine_ls_structure_factor_coef Fsqd
_refine_ls_weighting_details 'w=1/[\s^2^(Fo^2^)+(0.0828P)^2^+19.4834P] where P=(Fo^2^+2Fc^2^)/3'
_refine_ls_weighting_scheme calc
_refine_ls_wR_factor_gt 0.1737
_refine_ls_wR_factor_ref 0.2180
_reflns_Friedel_coverage 0.934
_reflns_Friedel_fraction_full 0.998
_reflns_Friedel_fraction_max 0.998
_reflns_number_gt 7301
_reflns_number_total 13993
_reflns_threshold_expression 'I > 2\s(I)'
_cod_data_source_file c4ce01881h2.cif
_cod_data_source_block rs726
_cod_depositor_comments 'Adding full bibliography for 7218344--7218346.cif.'
_cod_original_cell_volume 13696.4(9)
_cod_database_code 7218345
_shelx_space_group_comment
;
The symmetry employed for this shelxl refinement is uniquely defined
by the following loop, which should always be used as a source of
symmetry information in preference to the above space-group names.
They are only intended as comments.
;
_shelx_estimated_absorpt_t_min 0.889
_shelx_estimated_absorpt_t_max 0.937
_shelxl_version_number 2014/6

loop_
_space_group_symop_operation_xyz
'x, y, z'
'-x, -y, z'
'-y, x, z'
'y, -x, z'
'x, -y, z+1/2'
'-x, y, z+1/2'
'-y, -x, z+1/2'
'y, x, z+1/2'

loop_
_atom_site_label
_atom_site_type_symbol
_atom_site_fract_x
_atom_site_fract_y
_atom_site_fract_z
_atom_site_U_iso_or_equiv
_atom_site_adp_type
_atom_site_occupancy
_atom_site_site_symmetry_order
_atom_site_calc_flag
_atom_site_refinement_flags_posn
_atom_site_refinement_flags_adp
_atom_site_refinement_flags_occupancy
_atom_site_disorder_assembly
_atom_site_disorder_group
Ni1 Ni 0.5000 0.0000 0.29836(12) 0.0180(3) Uani 1 2 d S T P . .
N21 N 0.4285(3) 0.0015(3) 0.2989(5) 0.0180(18) Uani 1 1 d . . . . .
N22 N 0.5016(3) 0.0711(3) 0.3002(5) 0.0170(18) Uani 1 1 d . . . . .
C1 C 0.3962(4) -0.0376(4) 0.3065(5) 0.022(2) Uani 1 1 d . . . . .
C2 C 0.3469(4) -0.0208(4) 0.3038(6) 0.027(3) Uani 1 1 d . . . . .
H2 H 0.3182 -0.0401 0.3092 0.032 Uiso 1 1 calc R U . . .
C3 C 0.3489(4) 0.0277(4) 0.2921(5) 0.022(2) Uani 1 1 d . . . . .
H3 H 0.3215 0.0487 0.2861 0.027 Uiso 1 1 calc R U . . .
C4 C 0.3985(4) 0.0422(4) 0.2903(5) 0.019(2) Uani 1 1 d . . . . .
C5 C 0.4145(4) 0.0905(4) 0.2839(5) 0.019(2) Uani 1 1 d . . . . .
C6 C 0.4629(4) 0.1022(4) 0.2931(5) 0.020(2) Uani 1 1 d . . . . .
C7 C 0.4789(4) 0.1534(4) 0.2989(6) 0.026(3) Uani 1 1 d . . . . .
H7 H 0.4591 0.1819 0.2955 0.031 Uiso 1 1 calc R U . . .
C8 C 0.5278(4) 0.1517(4) 0.3099(5) 0.025(2) Uani 1 1 d . . . . .
H8 H 0.5492 0.1788 0.3160 0.030 Uiso 1 1 calc R U . . .
C9 C 0.5412(4) 0.1008(3) 0.3105(5) 0.020(2) Uani 1 1 d . . . . .
C10 C 0.5904(4) 0.0861(4) 0.3128(5) 0.019(2) Uani 1 1 d . . . . .
O51 O 0.2797(2) 0.2450(2) 0.2383(4) 0.0287(17) Uani 1 1 d . . . . .
H51 H 0.2604 0.2479 0.2737 0.034 Uiso 1 1 calc R U . . .
C51 C 0.3116(4) 0.2060(4) 0.2513(6) 0.025(2) Uani 1 1 d . . . . .
C52 C 0.3460(4) 0.1959(4) 0.1993(5) 0.028(2) Uani 1 1 d . . . . .
H52 H 0.3475 0.2149 0.1559 0.033 Uiso 1 1 calc R U . . .
C53 C 0.3788(4) 0.1576(4) 0.2103(5) 0.027(2) Uani 1 1 d . . . . .
H53 H 0.4024 0.1502 0.1738 0.032 Uiso 1 1 calc R U . . .
C54 C 0.3777(4) 0.1301(4) 0.2733(5) 0.025(3) Uani 1 1 d . . . . .
C55 C 0.3425(4) 0.1411(4) 0.3257(5) 0.028(2) Uani 1 1 d . . . . .
H55 H 0.3413 0.1225 0.3694 0.034 Uiso 1 1 calc R U . . .
C56 C 0.3092(4) 0.1790(3) 0.3151(6) 0.027(2) Uani 1 1 d . . . . .
H56 H 0.2852 0.1861 0.3510 0.032 Uiso 1 1 calc R U . . .
O101 O 0.7436(3) 0.2214(3) 0.3553(4) 0.0331(18) Uani 1 1 d . . . . .
H101 H 0.7419 0.2345 0.3967 0.040 Uiso 1 1 calc R U . . .
C101 C 0.7048(4) 0.1896(4) 0.3464(6) 0.029(3) Uani 1 1 d . . . . .
C102 C 0.7019(4) 0.1643(4) 0.2807(6) 0.029(2) Uani 1 1 d . . . . .
H102 H 0.7253 0.1698 0.2432 0.035 Uiso 1 1 calc R U . . .
C103 C 0.6648(4) 0.1315(4) 0.2711(5) 0.024(2) Uani 1 1 d . . . . .
H103 H 0.6632 0.1136 0.2268 0.029 Uiso 1 1 calc R U . . .
C104 C 0.6293(4) 0.1235(4) 0.3242(5) 0.023(2) Uani 1 1 d . . . . .
C105 C 0.6317(4) 0.1514(4) 0.3868(5) 0.029(2) Uani 1 1 d . . . . .
H105 H 0.6068 0.1478 0.4226 0.035 Uiso 1 1 calc R U . . .
C106 C 0.6689(4) 0.1843(4) 0.3992(5) 0.028(2) Uani 1 1 d . . . . .
H106 H 0.6699 0.2029 0.4430 0.034 Uiso 1 1 calc R U . . .
Ni2 Ni 0.0000 0.0000 0.60199(12) 0.0174(6) Uani 1 4 d S T P . .
N31 N -0.0001(3) 0.0716(3) 0.6022(5) 0.020(2) Uani 1 1 d . . . . .
C21 C -0.0393(4) 0.1028(4) 0.6019(5) 0.019(2) Uani 1 1 d . . . . .
C22 C -0.0243(4) 0.1530(4) 0.6032(6) 0.027(3) Uani 1 1 d . . . . .
H22 H -0.0451 0.1809 0.6043 0.032 Uiso 1 1 calc R U . . .
C23 C 0.0242(4) 0.1529(4) 0.6027(5) 0.024(2) Uani 1 1 d . . . . .
H23 H 0.0449 0.1808 0.6026 0.028 Uiso 1 1 calc R U . . .
C24 C 0.0395(4) 0.1026(4) 0.6025(6) 0.021(2) Uani 1 1 d . . . . .
C25 C 0.0891(4) 0.0884(4) 0.6021(6) 0.021(2) Uani 1 1 d . . . . .
O251 O 0.2386(3) 0.2310(3) 0.6113(4) 0.035(2) Uani 1 1 d . . . . .
H251 H 0.2377 0.2472 0.6502 0.042 Uiso 1 1 calc R U . . .
C251 C 0.2014(4) 0.1972(4) 0.6112(6) 0.025(2) Uani 1 1 d . . . . .
C252 C 0.1686(4) 0.1924(4) 0.6673(6) 0.034(3) Uani 1 1 d . . . . .
H252 H 0.1712 0.2132 0.7086 0.040 Uiso 1 1 calc R U . . .
C253 C 0.1320(4) 0.1580(3) 0.6646(5) 0.022(2) Uani 1 1 d . . . . .
H253 H 0.1093 0.1557 0.7038 0.026 Uiso 1 1 calc R U . . .
C254 C 0.1277(4) 0.1267(4) 0.6058(6) 0.025(3) Uani 1 1 d . . . . .
C255 C 0.1601(4) 0.1327(4) 0.5475(6) 0.026(2) Uani 1 1 d . . . . .
H255 H 0.1567 0.1125 0.5056 0.032 Uiso 1 1 calc R U . . .
C256 C 0.1974(4) 0.1675(4) 0.5494(6) 0.030(2) Uani 1 1 d . . . . .
H256 H 0.2194 0.1710 0.5097 0.035 Uiso 1 1 calc R U . . .
Ni3 Ni 0.5000 0.5000 0.48551(12) 0.0170(6) Uani 1 4 d S T P . .
N41 N 0.4286(3) 0.4993(3) 0.4856(5) 0.0176(19) Uani 1 1 d . . . . .
C31 C 0.3976(4) 0.5396(4) 0.4846(6) 0.022(2) Uani 1 1 d . . . . .
C32 C 0.3475(4) 0.5241(4) 0.4834(6) 0.028(3) Uani 1 1 d . . . . .
H32 H 0.3195 0.5447 0.4828 0.034 Uiso 1 1 calc R U . . .
C33 C 0.3475(4) 0.4746(4) 0.4834(6) 0.025(2) Uani 1 1 d . . . . .
H33 H 0.3197 0.4537 0.4824 0.030 Uiso 1 1 calc R U . . .
C34 C 0.3978(3) 0.4598(4) 0.4851(5) 0.017(2) Uani 1 1 d . . . . .
C35 C 0.4116(4) 0.4111(4) 0.4843(6) 0.022(2) Uani 1 1 d . . . . .
O351 O 0.2733(3) 0.2577(3) 0.4805(4) 0.0280(17) Uani 1 1 d . . . . .
H351 H 0.2594 0.2549 0.5211 0.034 Uiso 1 1 calc R U . . .
C351 C 0.3056(4) 0.2970(4) 0.4827(6) 0.022(2) Uani 1 1 d . . . . .
C352 C 0.3330(4) 0.3059(4) 0.4206(5) 0.025(2) Uani 1 1 d . . . . .
H352 H 0.3285 0.2864 0.3781 0.030 Uiso 1 1 calc R U . . .
C353 C 0.3669(4) 0.3436(4) 0.4212(6) 0.027(2) Uani 1 1 d . . . . .
H353 H 0.3856 0.3503 0.3786 0.032 Uiso 1 1 calc R U . . .
C354 C 0.3738(4) 0.3721(3) 0.4850(6) 0.021(2) Uani 1 1 d . . . . .
C355 C 0.3448(4) 0.3631(4) 0.5447(6) 0.024(2) Uani 1 1 d . . . . .
H355 H 0.3476 0.3835 0.5865 0.029 Uiso 1 1 calc R U . . .
C356 C 0.3116(4) 0.3250(4) 0.5453(6) 0.031(3) Uani 1 1 d . . . . .
H356 H 0.2931 0.3181 0.5880 0.037 Uiso 1 1 calc R U . . .
O61 O 0.3010(4) 0.5869(4) 0.2042(6) 0.078(3) Uiso 1 1 d . . . . .
O62 O 0.2711(3) 0.5744(3) 0.3104(5) 0.054(2) Uiso 1 1 d . . . . .
N61 N 0.2882(4) 0.5582(4) 0.2528(6) 0.049(3) Uiso 1 1 d . . . . .
C61 C 0.2937(5) 0.5061(5) 0.2436(7) 0.043(3) Uiso 1 1 d . . . . .
C62 C 0.3107(5) 0.4889(5) 0.1775(8) 0.059(4) Uiso 1 1 d . . . . .
H62 H 0.3191 0.5106 0.1390 0.070 Uiso 1 1 calc R U . . .
C63 C 0.3149(6) 0.4390(6) 0.1697(9) 0.071(4) Uiso 1 1 d . . . . .
H63 H 0.3247 0.4260 0.1239 0.085 Uiso 1 1 calc R U . . .
C64 C 0.3051(5) 0.4071(5) 0.2269(8) 0.063(4) Uiso 1 1 d . . . . .
H64 H 0.3094 0.3729 0.2207 0.076 Uiso 1 1 calc R U . . .
C65 C 0.2888(5) 0.4261(5) 0.2943(8) 0.059(4) Uiso 1 1 d . . . . .
H65 H 0.2811 0.4046 0.3334 0.071 Uiso 1 1 calc R U . . .
C66 C 0.2842(4) 0.4763(4) 0.3034(7) 0.046(3) Uiso 1 1 d . . . . .
H66 H 0.2749 0.4898 0.3491 0.055 Uiso 1 1 calc R U . . .
O71 O -0.0750(4) 0.2229(4) 0.2905(6) 0.069(3) Uiso 1 1 d . . . . .
O72 O -0.0765(5) 0.2136(4) 0.4085(7) 0.097(4) Uiso 1 1 d . . . . .
N71 N -0.0545(4) 0.2140(4) 0.3487(7) 0.059(3) Uiso 1 1 d . . . . .
C71 C -0.0018(5) 0.2053(5) 0.3492(8) 0.048(3) Uiso 1 1 d . . . . .
C72 C 0.0221(6) 0.1999(6) 0.4155(9) 0.074(4) Uiso 1 1 d . . . . .
H72 H 0.0041 0.2005 0.4598 0.088 Uiso 1 1 calc R U . . .
C73 C 0.0718(6) 0.1938(6) 0.4169(10) 0.084(5) Uiso 1 1 d . . . . .
H73 H 0.0890 0.1905 0.4617 0.101 Uiso 1 1 calc R U . . .
C74 C 0.0969(6) 0.1925(6) 0.3486(9) 0.078(5) Uiso 1 1 d . . . . .
H74 H 0.1312 0.1870 0.3471 0.094 Uiso 1 1 calc R U . . .
C75 C 0.0706(6) 0.1995(5) 0.2834(9) 0.069(4) Uiso 1 1 d . . . . .
H75 H 0.0873 0.1997 0.2380 0.083 Uiso 1 1 calc R U . . .
C76 C 0.0227(5) 0.2057(5) 0.2850(7) 0.053(3) Uiso 1 1 d . . . . .
H76 H 0.0052 0.2106 0.2408 0.064 Uiso 1 1 calc R U . . .
O81 O -0.0887(4) 0.2819(4) 0.6187(6) 0.082(3) Uiso 1 1 d . . . . .
O82 O -0.0949(4) 0.3062(4) 0.5062(6) 0.081(3) Uiso 1 1 d . . . . .
N81 N -0.0714(4) 0.2971(4) 0.5602(7) 0.059(3) Uiso 1 1 d . . . . .
C81 C -0.0178(5) 0.2983(5) 0.5606(7) 0.048(3) Uiso 1 1 d . . . . .
C82 C 0.0036(6) 0.3127(5) 0.4951(8) 0.072(4) Uiso 1 1 d . . . . .
H82 H -0.0158 0.3198 0.4534 0.086 Uiso 1 1 calc R U . . .
C83 C 0.0541(7) 0.3165(6) 0.4925(10) 0.090(5) Uiso 1 1 d . . . . .
H83 H 0.0695 0.3274 0.4489 0.108 Uiso 1 1 calc R U . . .
C84 C 0.0821(5) 0.3050(5) 0.5513(9) 0.067(4) Uiso 1 1 d . . . . .
H84 H 0.1167 0.3058 0.5477 0.080 Uiso 1 1 calc R U . . .
C85 C 0.0600(5) 0.2921(5) 0.6163(8) 0.057(4) Uiso 1 1 d . . . . .
H85 H 0.0795 0.2849 0.6579 0.068 Uiso 1 1 calc R U . . .
C86 C 0.0104(5) 0.2899(5) 0.6209(7) 0.050(3) Uiso 1 1 d . . . . .
H86 H -0.0048 0.2824 0.6662 0.060 Uiso 1 1 calc R U . . .
O91 O 0.4620(3) -0.0996(3) 0.6154(4) 0.050(2) Uiso 1 1 d . . . . .
O92 O 0.4568(3) -0.1062(3) 0.4987(4) 0.052(2) Uiso 1 1 d . . . . .
N91 N 0.4533(3) -0.0817(3) 0.5545(6) 0.039(2) Uiso 1 1 d . . . . .
C91 C 0.4431(4) -0.0300(4) 0.5503(6) 0.032(2) Uiso 1 1 d . . . . .
C92 C 0.4366(4) -0.0033(4) 0.6139(6) 0.040(3) Uiso 1 1 d . . . . .
H92 H 0.4381 -0.0189 0.6601 0.048 Uiso 1 1 calc R U . . .
C93 C 0.4281(4) 0.0454(5) 0.6092(7) 0.047(3) Uiso 1 1 d . . . . .
H93 H 0.4233 0.0639 0.6525 0.056 Uiso 1 1 calc R U . . .
C94 C 0.4263(4) 0.0682(4) 0.5421(7) 0.043(3) Uiso 1 1 d . . . . .
H94 H 0.4204 0.1024 0.5397 0.051 Uiso 1 1 calc R U . . .
C95 C 0.4331(5) 0.0417(5) 0.4772(7) 0.055(3) Uiso 1 1 d . . . . .
H95 H 0.4324 0.0576 0.4312 0.066 Uiso 1 1 calc R U . . .
C96 C 0.4409(4) -0.0086(4) 0.4822(7) 0.045(3) Uiso 1 1 d . . . . .
H96 H 0.4446 -0.0278 0.4393 0.054 Uiso 1 1 calc R U . . .
O111 O 0.5379(3) 0.2236(3) 0.4618(4) 0.048(2) Uiso 1 1 d . . . . .
O112 O 0.5579(3) 0.2151(3) 0.5751(5) 0.060(2) Uiso 1 1 d . . . . .
N111 N 0.5277(4) 0.2155(4) 0.5251(6) 0.054(3) Uiso 1 1 d . . . . .
C111 C 0.4768(4) 0.2060(4) 0.5435(6) 0.035(3) Uiso 1 1 d . . . . .
C112 C 0.4407(4) 0.2105(4) 0.4903(7) 0.045(3) Uiso 1 1 d . . . . .
H112 H 0.4495 0.2185 0.4416 0.054 Uiso 1 1 calc R U . . .
C113 C 0.3929(5) 0.2036(5) 0.5080(7) 0.050(3) Uiso 1 1 d . . . . .
H113 H 0.3684 0.2063 0.4716 0.060 Uiso 1 1 calc R U . . .
C114 C 0.3798(5) 0.1922(5) 0.5805(7) 0.055(3) Uiso 1 1 d . . . . .
H114 H 0.3466 0.1873 0.5935 0.066 Uiso 1 1 calc R U . . .
C115 C 0.4166(5) 0.1884(5) 0.6325(8) 0.058(4) Uiso 1 1 d . . . . .
H115 H 0.4079 0.1808 0.6814 0.069 Uiso 1 1 calc R U . . .
C116 C 0.4638(5) 0.1951(4) 0.6161(6) 0.047(3) Uiso 1 1 d . . . . .
H116 H 0.4882 0.1925 0.6529 0.056 Uiso 1 1 calc R U . . .
O121 O 0.5980(6) 0.4435(6) 0.1636(8) 0.043(4) Uiso 0.5 1 d D . P A -1
O122 O 0.6063(5) 0.4408(5) 0.2818(8) 0.038(4) Uiso 0.5 1 d D . P A -1
N121 N 0.5810(6) 0.4410(7) 0.2257(8) 0.035(5) Uiso 0.5 1 d D . P A -1
C121 C 0.5295(3) 0.4389(5) 0.2335(7) 0.021(4) Uiso 0.5 1 d DG . P A -1
C122 C 0.5078(4) 0.4374(5) 0.3021(6) 0.028(5) Uiso 0.5 1 d G . P A -1
H122 H 0.5276 0.4370 0.3447 0.034 Uiso 0.5 1 calc R U P A -1
C123 C 0.4572(5) 0.4364(6) 0.3083(6) 0.045(6) Uiso 0.5 1 d G . P A -1
H123 H 0.4423 0.4353 0.3552 0.054 Uiso 0.5 1 calc R U P A -1
C124 C 0.4282(3) 0.4369(6) 0.2460(8) 0.030(6) Uiso 0.5 1 d G . P A -1
H124 H 0.3936 0.4362 0.2503 0.036 Uiso 0.5 1 calc R U P A -1
C125 C 0.4499(4) 0.4385(6) 0.1774(6) 0.038(6) Uiso 0.5 1 d G . P A -1
H125 H 0.4301 0.4388 0.1348 0.046 Uiso 0.5 1 calc R U P A -1
C126 C 0.5005(5) 0.4395(6) 0.1712(6) 0.041(6) Uiso 0.5 1 d G . P A -1
H126 H 0.5154 0.4405 0.1243 0.049 Uiso 0.5 1 calc R U P A -1
O131 O 0.1077(7) 0.0553(7) 0.2972(9) 0.058(5) Uiso 0.5 1 d D . P B -1
O132 O 0.1050(7) 0.0553(7) 0.4159(10) 0.070(6) Uiso 0.5 1 d D . P B -1
N131 N 0.0857(6) 0.0565(7) 0.3556(9) 0.035(5) Uiso 0.5 1 d D . P B -1
C131 C 0.0335(4) 0.0610(6) 0.3531(9) 0.036(5) Uiso 0.5 1 d DG . P B -1
C132 C 0.0090(5) 0.0637(6) 0.2867(7) 0.047(7) Uiso 0.5 1 d G . P B -1
H132 H 0.0270 0.0638 0.2423 0.057 Uiso 0.5 1 calc R U P B -1
C133 C -0.0418(5) 0.0663(7) 0.2853(7) 0.048(6) Uiso 0.5 1 d G . P B -1
H133 H -0.0585 0.0682 0.2399 0.057 Uiso 0.5 1 calc R U P B -1
C134 C -0.0680(4) 0.0662(7) 0.3502(10) 0.042(7) Uiso 0.5 1 d G . P B -1
H134 H -0.1027 0.0680 0.3492 0.050 Uiso 0.5 1 calc R U P B -1
C135 C -0.0436(6) 0.0635(7) 0.4165(7) 0.061(8) Uiso 0.5 1 d G . P B -1
H135 H -0.0615 0.0634 0.4609 0.073 Uiso 0.5 1 calc R U P B -1
C136 C 0.0072(6) 0.0609(7) 0.4180(7) 0.057(8) Uiso 0.5 1 d G . P B -1
H136 H 0.0239 0.0590 0.4633 0.068 Uiso 0.5 1 calc R U P B -1

loop_
_atom_site_aniso_label
_atom_site_aniso_U_11
_atom_site_aniso_U_22
_atom_site_aniso_U_33
_atom_site_aniso_U_23
_atom_site_aniso_U_13
_atom_site_aniso_U_12
Ni1 0.0214(11) 0.0171(10) 0.0155(6) 0.000 0.000 0.0007(9)
N21 0.023(5) 0.014(4) 0.017(4) -0.001(3) 0.002(4) 0.001(4)
N22 0.023(4) 0.017(4) 0.011(3) 0.000(4) -0.003(3) -0.002(4)
C1 0.025(6) 0.023(6) 0.019(5) 0.008(5) -0.001(5) -0.003(5)
C2 0.025(6) 0.024(6) 0.032(6) -0.009(5) 0.001(5) -0.001(5)
C3 0.015(5) 0.028(6) 0.024(6) 0.004(5) 0.000(4) 0.005(5)
C4 0.027(6) 0.022(6) 0.009(5) -0.003(4) 0.002(4) 0.004(5)
C5 0.022(6) 0.024(6) 0.012(5) 0.004(4) -0.005(4) -0.003(4)
C6 0.021(6) 0.022(6) 0.018(5) 0.008(4) 0.005(4) 0.003(5)
C7 0.026(6) 0.013(5) 0.038(7) -0.003(5) -0.004(5) 0.005(5)
C8 0.036(7) 0.024(6) 0.016(5) -0.010(5) 0.001(5) 0.002(5)
C9 0.029(6) 0.015(5) 0.015(5) -0.002(4) -0.001(5) 0.000(4)
C10 0.022(5) 0.021(5) 0.015(5) 0.001(4) 0.006(4) -0.004(4)
O51 0.024(4) 0.029(4) 0.033(4) 0.000(3) -0.003(3) 0.008(3)
C51 0.025(6) 0.017(6) 0.035(6) 0.001(5) -0.004(5) -0.003(5)
C52 0.034(6) 0.028(6) 0.021(5) 0.003(4) -0.008(4) 0.005(5)
C53 0.031(6) 0.032(6) 0.018(5) 0.003(4) 0.006(4) 0.008(5)
C54 0.025(6) 0.019(6) 0.030(7) 0.002(5) -0.004(5) -0.006(5)
C55 0.024(5) 0.028(6) 0.032(5) -0.005(4) 0.008(4) 0.006(5)
C56 0.027(6) 0.019(5) 0.035(5) 0.003(5) 0.001(5) 0.000(5)
O101 0.036(5) 0.033(4) 0.031(4) -0.010(4) 0.005(4) -0.003(4)
C101 0.034(6) 0.022(6) 0.031(6) 0.000(5) 0.001(5) -0.006(5)
C102 0.034(6) 0.026(6) 0.027(5) -0.001(5) 0.007(5) -0.001(5)
C103 0.032(6) 0.026(6) 0.014(4) -0.007(4) -0.004(4) -0.006(5)
C104 0.025(6) 0.021(6) 0.023(6) -0.001(4) -0.002(4) 0.005(5)
C105 0.023(6) 0.031(6) 0.033(5) -0.002(5) 0.003(4) 0.002(5)
C106 0.030(6) 0.028(6) 0.026(5) -0.007(4) 0.002(4) -0.008(5)
Ni2 0.0178(9) 0.0178(9) 0.0165(12) 0.000 0.000 0.000
N31 0.016(5) 0.024(5) 0.018(4) 0.001(4) -0.004(3) -0.002(4)
C21 0.013(6) 0.022(6) 0.023(5) 0.002(4) 0.001(4) 0.002(5)
C22 0.034(7) 0.013(6) 0.033(6) -0.004(5) -0.012(5) -0.005(5)
C23 0.024(6) 0.014(6) 0.032(6) 0.001(5) -0.001(5) -0.008(5)
C24 0.023(6) 0.016(6) 0.024(5) 0.003(4) 0.005(5) -0.003(5)
C25 0.021(6) 0.028(6) 0.014(4) 0.000(4) 0.008(4) 0.000(5)
O251 0.036(5) 0.032(5) 0.037(4) -0.001(3) 0.008(4) -0.018(4)
C251 0.026(6) 0.020(6) 0.029(6) 0.004(5) 0.002(5) -0.002(5)
C252 0.034(7) 0.038(7) 0.028(6) -0.003(5) -0.004(5) -0.005(6)
C253 0.021(6) 0.020(5) 0.024(5) 0.002(4) 0.005(4) -0.005(4)
C254 0.012(6) 0.037(7) 0.028(6) -0.005(5) -0.002(5) -0.005(5)
C255 0.023(6) 0.030(6) 0.026(5) 0.001(5) 0.009(5) -0.002(5)
C256 0.034(6) 0.027(6) 0.028(5) -0.005(5) -0.003(5) -0.009(5)
Ni3 0.0180(9) 0.0180(9) 0.0150(12) 0.000 0.000 0.000
N41 0.017(5) 0.019(5) 0.017(4) 0.003(3) 0.002(4) 0.004(4)
C31 0.020(6) 0.028(6) 0.018(5) 0.001(5) 0.001(5) -0.001(5)
C32 0.018(6) 0.025(7) 0.041(6) 0.005(5) 0.007(5) -0.003(5)
C33 0.020(6) 0.021(6) 0.033(6) -0.011(5) 0.005(5) -0.004(5)
C34 0.017(5) 0.027(6) 0.006(4) -0.002(4) -0.004(4) 0.001(5)
C35 0.026(6) 0.016(6) 0.023(5) -0.003(4) 0.004(5) -0.003(5)
O351 0.032(4) 0.031(4) 0.021(3) 0.001(3) 0.005(3) -0.011(4)
C351 0.020(6) 0.024(6) 0.021(5) 0.002(4) -0.004(4) -0.009(5)
C352 0.031(6) 0.021(6) 0.023(5) -0.002(4) 0.005(5) -0.002(5)
C353 0.026(6) 0.029(6) 0.026(5) 0.003(5) 0.004(5) 0.001(5)
C354 0.020(6) 0.011(5) 0.030(6) 0.004(5) -0.001(5) 0.004(4)
C355 0.023(5) 0.021(5) 0.028(5) -0.007(5) -0.002(5) -0.004(4)
C356 0.028(6) 0.034(6) 0.030(5) 0.008(5) 0.006(5) -0.006(5)

loop_
_atom_type_symbol
_atom_type_description
_atom_type_scat_dispersion_real
_atom_type_scat_dispersion_imag
_atom_type_scat_source
C C 0.0033 0.0016 'International Tables Vol C Tables 4.2.6.8 and 6.1.1.4'
H H 0.0000 0.0000 'International Tables Vol C Tables 4.2.6.8 and 6.1.1.4'
N N 0.0061 0.0033 'International Tables Vol C Tables 4.2.6.8 and 6.1.1.4'
O O 0.0106 0.0060 'International Tables Vol C Tables 4.2.6.8 and 6.1.1.4'
Ni Ni 0.3393 1.1124 'International Tables Vol C Tables 4.2.6.8 and 6.1.1.4'

loop_
_geom_angle_atom_site_label_1
_geom_angle_atom_site_label_2
_geom_angle_atom_site_label_3
_geom_angle
_geom_angle_site_symmetry_1
_geom_angle_site_symmetry_3
N22 Ni1 N22 178.0(6) . 2_655
N22 Ni1 N21 90.1(3) . .
N22 Ni1 N21 89.9(3) 2_655 .
N22 Ni1 N21 89.9(3) . 2_655
N22 Ni1 N21 90.1(3) 2_655 2_655
N21 Ni1 N21 179.4(6) . 2_655
C4 N21 C1 104.6(8) . .
C4 N21 Ni1 127.3(7) . .
C1 N21 Ni1 128.1(7) . .
C6 N22 C9 104.8(8) . .
C6 N22 Ni1 127.1(7) . .
C9 N22 Ni1 128.0(7) . .
C10 C1 N21 125.2(9) 2_655 .
C10 C1 C2 124.4(9) 2_655 .
N21 C1 C2 110.3(9) . .
C3 C2 C1 106.6(10) . .
C3 C2 H2 126.7 . .
C1 C2 H2 126.7 . .
C2 C3 C4 108.7(9) . .
C2 C3 H3 125.7 . .
C4 C3 H3 125.7 . .
N21 C4 C5 125.6(9) . .
N21 C4 C3 109.8(9) . .
C5 C4 C3 124.6(9) . .
C6 C5 C4 120.7(8) . .
C6 C5 C54 119.9(9) . .
C4 C5 C54 119.1(9) . .
N22 C6 C5 128.1(9) . .
N22 C6 C7 110.8(8) . .
C5 C6 C7 121.1(9) . .
C8 C7 C6 105.8(9) . .
C8 C7 H7 127.1 . .
C6 C7 H7 127.1 . .
C7 C8 C9 106.6(10) . .
C7 C8 H8 126.7 . .
C9 C8 H8 126.7 . .
N22 C9 C10 126.2(9) . .
N22 C9 C8 112.0(9) . .
C10 C9 C8 121.4(9) . .
C1 C10 C9 121.9(9) 2_655 .
C1 C10 C104 118.8(9) 2_655 .
C9 C10 C104 119.3(9) . .
C51 O51 H51 109.5 . .
C52 C51 C56 121.0(9) . .
C52 C51 O51 117.6(9) . .
C56 C51 O51 121.4(10) . .
C51 C52 C53 119.5(9) . .
C51 C52 H52 120.2 . .
C53 C52 H52 120.2 . .
C54 C53 C52 121.1(9) . .
C54 C53 H53 119.5 . .
C52 C53 H53 119.5 . .
C53 C54 C55 118.5(9) . .
C53 C54 C5 119.2(9) . .
C55 C54 C5 122.3(9) . .
C54 C55 C56 121.1(10) . .
C54 C55 H55 119.4 . .
C56 C55 H55 119.4 . .
C51 C56 C55 118.9(9) . .
C51 C56 H56 120.6 . .
C55 C56 H56 120.6 . .
C101 O101 H101 109.5 . .
O101 C101 C106 121.8(9) . .
O101 C101 C102 117.3(9) . .
C106 C101 C102 120.8(10) . .
C103 C102 C101 118.7(9) . .
C103 C102 H102 120.6 . .
C101 C102 H102 120.6 . .
C102 C103 C104 122.1(9) . .
C102 C103 H103 118.9 . .
C104 C103 H103 118.9 . .
C105 C104 C103 117.4(9) . .
C105 C104 C10 122.0(9) . .
C103 C104 C10 120.6(8) . .
C106 C105 C104 122.3(9) . .
C106 C105 H105 118.9 . .
C104 C105 H105 118.9 . .
C105 C106 C101 118.4(9) . .
C105 C106 H106 120.8 . .
C101 C106 H106 120.8 . .
N31 Ni2 N31 179.8(6) 3 4
N31 Ni2 N31 90.000(2) 3 .
N31 Ni2 N31 90.000(3) 4 .
N31 Ni2 N31 90.000(3) 3 2
N31 Ni2 N31 90.000(2) 4 2
N31 Ni2 N31 179.8(6) . 2
C21 N31 C24 103.4(8) . .
C21 N31 Ni2 128.7(7) . .
C24 N31 Ni2 127.9(7) . .
N31 C21 C25 125.7(10) . 3
N31 C21 C22 112.0(9) . .
C25 C21 C22 122.3(10) 3 .
C23 C22 C21 106.5(10) . .
C23 C22 H22 126.8 . .
C21 C22 H22 126.8 . .
C22 C23 C24 107.0(10) . .
C22 C23 H23 126.5 . .
C24 C23 H23 126.5 . .
N31 C24 C25 125.9(10) . .
N31 C24 C23 111.1(9) . .
C25 C24 C23 123.0(10) . .
C21 C25 C24 121.7(10) 4 .
C21 C25 C254 119.1(9) 4 .
C24 C25 C254 119.1(10) . .
C251 O251 H251 109.5 . .
C252 C251 O251 123.2(10) . .
C252 C251 C256 120.0(10) . .
O251 C251 C256 116.8(9) . .
C251 C252 C253 121.0(10) . .
C251 C252 H252 119.5 . .
C253 C252 H252 119.5 . .
C252 C253 C254 120.9(10) . .
C252 C253 H253 119.6 . .
C254 C253 H253 119.6 . .
C253 C254 C255 118.1(9) . .
C253 C254 C25 122.1(10) . .
C255 C254 C25 119.8(10) . .
C256 C255 C254 121.6(10) . .
C256 C255 H255 119.2 . .
C254 C255 H255 119.2 . .
C255 C256 C251 118.3(10) . .
C255 C256 H256 120.8 . .
C251 C256 H256 120.8 . .
N41 Ni3 N41 90.000(3) 3_655 .
N41 Ni3 N41 179.9(6) 3_655 4_565
N41 Ni3 N41 90.000(2) . 4_565
N41 Ni3 N41 90.000(3) 3_655 2_665
N41 Ni3 N41 179.9(6) . 2_665
N41 Ni3 N41 90.000(3) 4_565 2_665
C34 N41 C31 104.5(8) . .
C34 N41 Ni3 128.5(7) . .
C31 N41 Ni3 127.0(7) . .
C35 C31 N41 126.9(9) 4_565 .
C35 C31 C32 122.8(9) 4_565 .
N41 C31 C32 110.3(9) . .
C33 C32 C31 107.2(10) . .
C33 C32 H32 126.4 . .
C31 C32 H32 126.4 . .
C32 C33 C34 106.4(9) . .
C32 C33 H33 126.8 . .
C34 C33 H33 126.8 . .
N41 C34 C35 126.2(9) . .
N41 C34 C33 111.6(9) . .
C35 C34 C33 122.2(9) . .
C31 C35 C34 121.4(9) 3_655 .
C31 C35 C354 118.5(9) 3_655 .
C34 C35 C354 120.0(9) . .
C351 O351 H351 109.5 . .
C352 C351 C356 121.4(9) . .
C352 C351 O351 117.0(9) . .
C356 C351 O351 121.6(9) . .
C351 C352 C353 119.0(9) . .
C351 C352 H352 120.5 . .
C353 C352 H352 120.5 . .
C352 C353 C354 120.3(9) . .
C352 C353 H353 119.9 . .
C354 C353 H353 119.9 . .
C355 C354 C353 118.8(9) . .
C355 C354 C35 122.5(10) . .
C353 C354 C35 118.7(10) . .
C354 C355 C356 121.4(10) . .
C354 C355 H355 119.3 . .
C356 C355 H355 119.3 . .
C355 C356 C351 119.0(10) . .
C355 C356 H356 120.5 . .
C351 C356 H356 120.5 . .
O62 N61 O61 119.5(11) . .
O62 N61 C61 119.6(10) . .
O61 N61 C61 120.9(11) . .
C62 C61 C66 123.7(12) . .
C62 C61 N61 118.3(11) . .
C66 C61 N61 117.8(11) . .
C63 C62 C61 117.2(13) . .
C63 C62 H62 121.4 . .
C61 C62 H62 121.4 . .
C62 C63 C64 121.9(15) . .
C62 C63 H63 119.0 . .
C64 C63 H63 119.0 . .
C63 C64 C65 119.3(14) . .
C63 C64 H64 120.4 . .
C65 C64 H64 120.4 . .
C66 C65 C64 119.8(13) . .
C66 C65 H65 120.1 . .
C64 C65 H65 120.1 . .
C65 C66 C61 117.9(12) . .
C65 C66 H66 121.1 . .
C61 C66 H66 121.1 . .
O71 N71 O72 122.8(12) . .
O71 N71 C71 119.3(12) . .
O72 N71 C71 117.9(12) . .
C76 C71 C72 121.9(13) . .
C76 C71 N71 118.7(13) . .
C72 C71 N71 119.2(13) . .
C73 C72 C71 119.8(16) . .
C73 C72 H72 120.1 . .
C71 C72 H72 120.1 . .
C72 C73 C74 117.5(17) . .
C72 C73 H73 121.2 . .
C74 C73 H73 121.2 . .
C75 C74 C73 119.8(15) . .
C75 C74 H74 120.1 . .
C73 C74 H74 120.1 . .
C76 C75 C74 120.3(15) . .
C76 C75 H75 119.9 . .
C74 C75 H75 119.9 . .
C75 C76 C71 120.6(14) . .
C75 C76 H76 119.7 . .
C71 C76 H76 119.7 . .
O82 N81 O81 125.0(13) . .
O82 N81 C81 122.2(12) . .
O81 N81 C81 112.5(12) . .
C86 C81 C82 120.6(12) . .
C86 C81 N81 124.3(12) . .
C82 C81 N81 114.9(12) . .
C83 C82 C81 117.9(15) . .
C83 C82 H82 121.0 . .
C81 C82 H82 121.0 . .
C84 C83 C82 121.1(17) . .
C84 C83 H83 119.5 . .
C82 C83 H83 119.5 . .
C83 C84 C85 119.9(15) . .
C83 C84 H84 120.1 . .
C85 C84 H84 120.1 . .
C86 C85 C84 120.0(14) . .
C86 C85 H85 120.0 . .
C84 C85 H85 120.0 . .
C85 C86 C81 120.3(12) . .
C85 C86 H86 119.9 . .
C81 C86 H86 119.9 . .
O92 N91 O91 121.2(9) . .
O92 N91 C91 120.4(9) . .
O91 N91 C91 118.1(9) . .
C96 C91 C92 122.1(10) . .
C96 C91 N91 118.2(10) . .
C92 C91 N91 119.8(10) . .
C93 C92 C91 119.2(11) . .
C93 C92 H92 120.4 . .
C91 C92 H92 120.4 . .
C92 C93 C94 120.5(12) . .
C92 C93 H93 119.8 . .
C94 C93 H93 119.8 . .
C93 C94 C95 121.0(11) . .
C93 C94 H94 119.5 . .
C95 C94 H94 119.5 . .
C96 C95 C94 118.3(12) . .
C96 C95 H95 120.8 . .
C94 C95 H95 120.8 . .
C91 C96 C95 118.9(11) . .
C91 C96 H96 120.5 . .
C95 C96 H96 120.5 . .
O111 N111 O112 124.0(11) . .
O111 N111 C111 118.3(10) . .
O112 N111 C111 117.7(10) . .
C112 C111 C116 120.1(11) . .
C112 C111 N111 119.9(10) . .
C116 C111 N111 119.9(10) . .
C113 C112 C111 120.1(12) . .
C113 C112 H112 120.0 . .
C111 C112 H112 120.0 . .
C112 C113 C114 120.0(13) . .
C112 C113 H113 120.0 . .
C114 C113 H113 120.0 . .
C115 C114 C113 118.7(13) . .
C115 C114 H114 120.7 . .
C113 C114 H114 120.7 . .
C116 C115 C114 122.3(13) . .
C116 C115 H115 118.9 . .
C114 C115 H115 118.9 . .
C115 C116 C111 119.0(12) . .
C115 C116 H116 120.5 . .
C111 C116 H116 120.5 . .
O121 N121 O122 123.7(17) . .
O121 N121 C121 118.2(15) . .
O122 N121 C121 118.1(15) . .
C122 C121 C126 120.0 . .
C122 C121 N121 121.1(11) . .
C126 C121 N121 118.9(11) . .
C123 C122 C121 120.0 . .
C123 C122 H122 120.0 . .
C121 C122 H122 120.0 . .
C122 C123 C124 120.0 . .
C122 C123 H123 120.0 . .
C124 C123 H123 120.0 . .
C125 C124 C123 120.0 . .
C125 C124 H124 120.0 . .
C123 C124 H124 120.0 . .
C126 C125 C124 120.0 . .
C126 C125 H125 120.0 . .
C124 C125 H125 120.0 . .
C125 C126 C121 120.0 . .
C125 C126 H126 120.0 . .
C121 C126 H126 120.0 . .
O132 N131 O131 125.2(19) . .
O132 N131 C131 117.3(17) . .
O131 N131 C131 117.5(17) . .
C132 C131 C136 120.0 . .
C132 C131 N131 120.8(12) . .
C136 C131 N131 119.2(12) . .
C133 C132 C131 120.0 . .
C133 C132 H132 120.0 . .
C131 C132 H132 120.0 . .
C134 C133 C132 120.0 . .
C134 C133 H133 120.0 . .
C132 C133 H133 120.0 . .
C135 C134 C133 120.0 . .
C135 C134 H134 120.0 . .
C133 C134 H134 120.0 . .
C134 C135 C136 120.0 . .
C134 C135 H135 120.0 . .
C136 C135 H135 120.0 . .
C135 C136 C131 120.0 . .
C135 C136 H136 120.0 . .
C131 C136 H136 120.0 . .

loop_
_geom_bond_atom_site_label_1
_geom_bond_atom_site_label_2
_geom_bond_distance
_geom_bond_site_symmetry_2
Ni1 N22 1.944(7) .
Ni1 N22 1.944(7) 2_655
Ni1 N21 1.956(8) .
Ni1 N21 1.956(8) 2_655
N21 C4 1.391(12) .
N21 C1 1.394(12) .
N22 C6 1.364(12) .
N22 C9 1.367(12) .
C1 C10 1.379(13) 2_655
C1 C2 1.425(14) .
C2 C3 1.343(13) .
C2 H2 0.9500 .
C3 C4 1.413(14) .
C3 H3 0.9500 .
C4 C5 1.397(13) .
C5 C6 1.372(13) .
C5 C54 1.490(14) .
C6 C7 1.473(14) .
C7 C8 1.352(13) .
C7 H7 0.9500 .
C8 C9 1.438(14) .
C8 H8 0.9500 .
C9 C10 1.406(13) .
C10 C1 1.379(13) 2_655
C10 C104 1.490(14) .
O51 C51 1.398(12) .
O51 H51 0.8400 .
C51 C52 1.367(14) .
C51 C56 1.384(14) .
C52 C53 1.396(13) .
C52 H52 0.9500 .
C53 C54 1.378(13) .
C53 H53 0.9500 .
C54 C55 1.390(13) .
C55 C56 1.394(13) .
C55 H55 0.9500 .
C56 H56 0.9500 .
O101 C101 1.381(12) .
O101 H101 0.8400 .
C101 C106 1.386(14) .
C101 C102 1.390(14) .
C102 C103 1.365(13) .
C102 H102 0.9500 .
C103 C104 1.392(13) .
C103 H103 0.9500 .
C104 C105 1.381(13) .
C105 C106 1.376(13) .
C105 H105 0.9500 .
C106 H106 0.9500 .
Ni2 N31 1.958(8) 3
Ni2 N31 1.958(8) 4
Ni2 N31 1.958(8) .
Ni2 N31 1.958(8) 2
N31 C21 1.369(12) .
N31 C24 1.376(12) .
C21 C25 1.393(14) 3
C21 C22 1.432(14) .
C22 C23 1.327(14) .
C22 H22 0.9500 .
C23 C24 1.437(14) .
C23 H23 0.9500 .
C24 C25 1.410(14) .
C25 C21 1.393(14) 4
C25 C254 1.489(14) .
O251 C251 1.375(12) .
O251 H251 0.8400 .
C251 C252 1.370(14) .
C251 C256 1.398(15) .
C252 C253 1.376(14) .
C252 H252 0.9500 .
C253 C254 1.381(14) .
C253 H253 0.9500 .
C254 C255 1.397(14) .
C255 C256 1.396(13) .
C255 H255 0.9500 .
C256 H256 0.9500 .
Ni3 N41 1.953(8) 3_655
Ni3 N41 1.953(8) .
Ni3 N41 1.953(8) 4_565
Ni3 N41 1.953(8) 2_665
N41 C34 1.369(12) .
N41 C31 1.390(12) .
C31 C35 1.383(14) 4_565
C31 C32 1.435(14) .
C32 C33 1.353(14) .
C32 H32 0.9500 .
C33 C34 1.432(13) .
C33 H33 0.9500 .
C34 C35 1.384(13) .
C35 C31 1.383(14) 3_655
C35 C354 1.486(14) .
O351 C351 1.393(11) .
O351 H351 0.8400 .
C351 C352 1.384(13) .
C351 C356 1.389(15) .
C352 C353 1.387(14) .
C352 H352 0.9500 .
C353 C354 1.419(15) .
C353 H353 0.9500 .
C354 C355 1.374(14) .
C355 C356 1.381(14) .
C355 H355 0.9500 .
C356 H356 0.9500 .
O61 N61 1.238(13) .
O62 N61 1.237(12) .
N61 C61 1.441(15) .
C61 C62 1.379(18) .
C61 C66 1.391(16) .
C62 C63 1.376(18) .
C62 H62 0.9500 .
C63 C64 1.389(19) .
C63 H63 0.9500 .
C64 C65 1.414(18) .
C64 H64 0.9500 .
C65 C66 1.388(17) .
C65 H65 0.9500 .
C66 H66 0.9500 .
O71 N71 1.229(14) .
O72 N71 1.250(15) .
N71 C71 1.460(16) .
C71 C76 1.353(18) .
C71 C72 1.39(2) .
C72 C73 1.37(2) .
C72 H72 0.9500 .
C73 C74 1.43(2) .
C73 H73 0.9500 .
C74 C75 1.41(2) .
C74 H74 0.9500 .
C75 C76 1.322(18) .
C75 H75 0.9500 .
C76 H76 0.9500 .
O81 N81 1.243(14) .
O82 N81 1.205(14) .
N81 C81 1.467(16) .
C81 C86 1.366(17) .
C81 C82 1.393(18) .
C82 C83 1.39(2) .
C82 H82 0.9500 .
C83 C84 1.36(2) .
C83 H83 0.9500 .
C84 C85 1.381(19) .
C84 H84 0.9500 .
C85 C86 1.361(18) .
C85 H85 0.9500 .
C86 H86 0.9500 .
O91 N91 1.242(11) .
O92 N91 1.226(11) .
N91 C91 1.442(12) .
C91 C96 1.381(15) .
C91 C92 1.387(15) .
C92 C93 1.352(16) .
C92 H92 0.9500 .
C93 C94 1.381(17) .
C93 H93 0.9500 .
C94 C95 1.405(17) .
C94 H94 0.9500 .
C95 C96 1.394(17) .
C95 H95 0.9500 .
C96 H96 0.9500 .
O111 N111 1.213(12) .
O112 N111 1.234(12) .
N111 C111 1.456(14) .
C111 C112 1.394(16) .
C111 C116 1.409(16) .
C112 C113 1.359(16) .
C112 H112 0.9500 .
C113 C114 1.410(16) .
C113 H113 0.9500 .
C114 C115 1.389(18) .
C114 H114 0.9500 .
C115 C116 1.338(17) .
C115 H115 0.9500 .
C116 H116 0.9500 .
O121 N121 1.232(16) .
O122 N121 1.239(15) .
N121 C121 1.415(16) .
C121 C122 1.3900 .
C121 C126 1.3900 .
C122 C123 1.3900 .
C122 H122 0.9500 .
C123 C124 1.3900 .
C123 H123 0.9500 .
C124 C125 1.3900 .
C124 H124 0.9500 .
C125 C126 1.3900 .
C125 H125 0.9500 .
C126 H126 0.9500 .
O131 N131 1.228(16) .
O132 N131 1.225(17) .
N131 C131 1.434(17) .
C131 C132 1.3900 .
C131 C136 1.3900 .
C132 C133 1.3900 .
C132 H132 0.9500 .
C133 C134 1.3900 .
C133 H133 0.9500 .
C134 C135 1.3900 .
C134 H134 0.9500 .
C135 C136 1.3900 .
C135 H135 0.9500 .
C136 H136 0.9500 .

loop_
_geom_hbond_atom_site_label_D
_geom_hbond_atom_site_label_H
_geom_hbond_atom_site_label_A
_geom_hbond_distance_DH
_geom_hbond_distance_HA
_geom_hbond_distance_DA
_geom_hbond_angle_DHA
_geom_hbond_site_symmetry_A
O51 H51 O101 0.84 1.85 2.689(8) 176 4_565
O101 H101 O351 0.84 1.87 2.697(10) 170 3_655
O251 H251 O51 0.84 1.85 2.687(10) 172 8
O351 H351 O251 0.84 1.86 2.679(7) 163 .
